data_1502630
loop_
_publ_author_name
'Ramachary, Dhevalapally B.'
'Ramakumar, Kinthada'
'Bharanishashank, Adluri'
'Narayana, Vidadala V.'

_publ_section_title
;
 Sequential one-pot combination of multireactions through multicatalysis:
 a general approach to rapid assembly of functionalized push-pull olefins,
 phenols, and 2-methyl-2H-chromenes.
;
_journal_issue 6
_journal_name_full 'Journal of combinatorial chemistry'
_journal_page_first 855
_journal_page_last 876
_journal_paper_doi 10.1021/cc100104k
_journal_volume 12
_journal_year 2010
_chemical_formula_sum 'C17 H17 F O3'
_chemical_formula_weight 288.31
_chemical_name_systematic
; 
 ? 
;
_space_group_IT_number 14
_symmetry_cell_setting monoclinic
_symmetry_space_group_name_Hall '-P 2ybc'
_symmetry_space_group_name_H-M 'P 1 21/c 1'
_atom_sites_solution_hydrogens geom
_atom_sites_solution_primary direct
_atom_sites_solution_secondary difmap
_audit_creation_method SHELXL-97
_cell_angle_alpha 90.00
_cell_angle_beta 97.331(2)
_cell_angle_gamma 90.00
_cell_formula_units_Z 4
_cell_length_a 9.6423(11)
_cell_length_b 20.332(2)
_cell_length_c 7.4807(9)
_cell_measurement_reflns_used 4571
_cell_measurement_temperature 298(2)
_cell_measurement_theta_max 24.09
_cell_measurement_theta_min 2.13
_cell_volume 1454.6(3)
_computing_cell_refinement 'Bruker SMART'
_computing_data_collection 'Bruker SMART'
_computing_data_reduction 'Bruker SAINT'
_computing_molecular_graphics 'Bruker SHELXTL'
_computing_publication_material 'Bruker SHELXTL'
_computing_structure_refinement 'SHELXL-97 (Sheldrick, 1997)'
_computing_structure_solution 'SHELXS-97 (Sheldrick, 1990)'
_diffrn_ambient_temperature 298(2)
_diffrn_measured_fraction_theta_full 0.997
_diffrn_measured_fraction_theta_max 0.997
_diffrn_measurement_device_type 'CCD area detector'
_diffrn_measurement_method 'phi and omega scans'
_diffrn_radiation_monochromator graphite
_diffrn_radiation_source 'fine-focus sealed tube'
_diffrn_radiation_type MoK\a
_diffrn_radiation_wavelength 0.71073
_diffrn_reflns_av_R_equivalents 0.0319
_diffrn_reflns_av_sigmaI/netI 0.0204
_diffrn_reflns_limit_h_max 11
_diffrn_reflns_limit_h_min -11
_diffrn_reflns_limit_k_max 24
_diffrn_reflns_limit_k_min -24
_diffrn_reflns_limit_l_max 8
_diffrn_reflns_limit_l_min -8
_diffrn_reflns_number 13612
_diffrn_reflns_theta_full 24.96
_diffrn_reflns_theta_max 24.96
_diffrn_reflns_theta_min 2.00
_exptl_absorpt_coefficient_mu 0.098
_exptl_absorpt_correction_T_max 0.9922
_exptl_absorpt_correction_T_min 0.9704
_exptl_absorpt_correction_type multi-scan
_exptl_absorpt_process_details sadabs
_exptl_crystal_colour colourless
_exptl_crystal_density_diffrn 1.317
_exptl_crystal_density_method 'not measured'
_exptl_crystal_description plate
_exptl_crystal_F_000 608
_exptl_crystal_size_max 0.31
_exptl_crystal_size_mid 0.18
_exptl_crystal_size_min 0.08
_refine_diff_density_max 0.151
_refine_diff_density_min -0.158
_refine_diff_density_rms 0.036
_refine_ls_extinction_method none
_refine_ls_goodness_of_fit_ref 1.063
_refine_ls_hydrogen_treatment constr
_refine_ls_matrix_type full
_refine_ls_number_parameters 192
_refine_ls_number_reflns 2553
_refine_ls_number_restraints 0
_refine_ls_restrained_S_all 1.063
_refine_ls_R_factor_all 0.0506
_refine_ls_R_factor_gt 0.0436
_refine_ls_shift/su_max 0.000
_refine_ls_shift/su_mean 0.000
_refine_ls_structure_factor_coef Fsqd
_refine_ls_weighting_details 'calc w=1/[\s^2^(Fo^2^)+(0.0470P)^2^+0.3753P] where P=(Fo^2^+2Fc^2^)/3'
_refine_ls_weighting_scheme calc
_refine_ls_wR_factor_gt 0.1028
_refine_ls_wR_factor_ref 0.1071
_reflns_number_gt 2234
_reflns_number_total 2553
_reflns_threshold_expression >2sigma(I)
_cod_data_source_file cc100104k_si_005.cif
_cod_data_source_block p21c
_cod_depositor_comments
;
The following automatic conversions were performed:

'_symmetry_cell_setting' value 'Monoclinic' changed to 'monoclinic'
according to /home/saulius/struct/CIF-dictionaries/cif_core.dic
dictionary named 'cif_core.dic' version 2.4.2 from 2011-04-26.

Automatic conversion script
Id: cif_fix_values 1715 2011-07-08 13:25:40Z adriana 
;
_cod_original_sg_symbol_H-M P2(1)/c
_cod_database_code 1502630

loop_
_symmetry_equiv_pos_as_xyz
'x, y, z'
'-x, y+1/2, -z+1/2'
'-x, -y, -z'
'x, -y-1/2, z-1/2'

loop_
_atom_site_label
_atom_site_type_symbol
_atom_site_fract_x
_atom_site_fract_y
_atom_site_fract_z
_atom_site_U_iso_or_equiv
_atom_site_adp_type
_atom_site_occupancy
_atom_site_symmetry_multiplicity
_atom_site_calc_flag
_atom_site_refinement_flags
O3 O 1.12656(12) 0.25634(6) 0.73084(16) 0.0541(3) Uani 1 1 d .
O2 O 0.93154(13) 0.22113(6) 0.5687(2) 0.0665(4) Uani 1 1 d .
C1 C 0.80435(15) 0.42815(7) 0.5601(2) 0.0418(4) Uani 1 1 d .
C2 C 0.83278(15) 0.35645(7) 0.56512(19) 0.0395(4) Uani 1 1 d .
C3 C 1.00061(16) 0.26558(8) 0.6377(2) 0.0444(4) Uani 1 1 d .
C4 C 0.71559(16) 0.45971(8) 0.4369(2) 0.0456(4) Uani 1 1 d .
H4 H 0.6977 0.5034 0.4627 0.055 Uiso 1 1 calc R
F1 F 0.43863(14) 0.36812(7) -0.21392(17) 0.0951(5) Uani 1 1 d .
C5 C 0.96219(15) 0.33634(7) 0.6292(2) 0.0418(4) Uani 1 1 d .
C6 C 0.64280(16) 0.43436(7) 0.2664(2) 0.0429(4) Uani 1 1 d .
C7 C 0.50365(17) 0.45029(8) 0.2131(2) 0.0504(4) Uani 1 1 d .
H7 H 0.4569 0.4772 0.2863 0.061 Uiso 1 1 calc R
O1 O 0.84532(15) 0.52477(7) 0.7371(2) 0.0783(5) Uani 1 1 d .
C8 C 0.71147(18) 0.39584(8) 0.1524(2) 0.0510(4) Uani 1 1 d .
H8 H 0.8049 0.3850 0.1855 0.061 Uiso 1 1 calc R
C9 C 0.6433(2) 0.37339(9) -0.0093(2) 0.0577(5) Uani 1 1 d .
H9 H 0.6899 0.3479 -0.0861 0.069 Uiso 1 1 calc R
C10 C 0.88209(18) 0.46943(8) 0.7059(2) 0.0503(4) Uani 1 1 d .
C11 C 1.1776(2) 0.18962(9) 0.7455(3) 0.0611(5) Uani 1 1 d .
H11A H 1.1900 0.1726 0.6274 0.073 Uiso 1 1 calc R
H11B H 1.1116 0.1617 0.7971 0.073 Uiso 1 1 calc R
C12 C 0.71086(17) 0.31128(8) 0.5110(2) 0.0511(4) Uani 1 1 d .
H12A H 0.7187 0.2928 0.3946 0.077 Uiso 1 1 calc R
H12B H 0.6252 0.3357 0.5060 0.077 Uiso 1 1 calc R
H12C H 0.7110 0.2765 0.5980 0.077 Uiso 1 1 calc R
C13 C 0.5059(2) 0.38947(9) -0.0538(2) 0.0597(5) Uani 1 1 d .
C14 C 0.43355(18) 0.42698(9) 0.0535(2) 0.0587(5) Uani 1 1 d .
H14 H 0.3395 0.4366 0.0201 0.070 Uiso 1 1 calc R
C15 C 1.00922(19) 0.43878(9) 0.8073(2) 0.0572(5) Uani 1 1 d .
H15A H 0.9847 0.4190 0.9170 0.069 Uiso 1 1 calc R
H15B H 1.0786 0.4726 0.8410 0.069 Uiso 1 1 calc R
C16 C 1.07123(17) 0.38675(8) 0.6962(3) 0.0528(4) Uani 1 1 d .
H16A H 1.1070 0.4073 0.5944 0.063 Uiso 1 1 calc R
H16B H 1.1486 0.3653 0.7692 0.063 Uiso 1 1 calc R
C17 C 1.3138(2) 0.19088(11) 0.8640(3) 0.0774(6) Uani 1 1 d .
H17A H 1.3799 0.2164 0.8077 0.116 Uiso 1 1 calc R
H17B H 1.3481 0.1468 0.8830 0.116 Uiso 1 1 calc R
H17C H 1.3011 0.2103 0.9778 0.116 Uiso 1 1 calc R

loop_
_atom_site_aniso_label
_atom_site_aniso_U_11
_atom_site_aniso_U_22
_atom_site_aniso_U_33
_atom_site_aniso_U_23
_atom_site_aniso_U_13
_atom_site_aniso_U_12
O3 0.0505(7) 0.0456(6) 0.0632(8) 0.0002(5) -0.0041(6) 0.0100(5)
O2 0.0619(8) 0.0419(7) 0.0906(10) -0.0044(6) -0.0094(7) -0.0020(6)
C1 0.0417(8) 0.0423(8) 0.0411(8) -0.0019(7) 0.0039(7) 0.0021(7)
C2 0.0438(8) 0.0402(8) 0.0338(8) 0.0008(6) 0.0031(6) -0.0006(6)
C3 0.0444(9) 0.0436(9) 0.0449(9) 0.0022(7) 0.0042(7) -0.0004(7)
C4 0.0461(9) 0.0416(8) 0.0489(9) -0.0019(7) 0.0055(7) 0.0058(7)
F1 0.0913(9) 0.1215(11) 0.0643(8) -0.0202(7) -0.0218(7) -0.0118(8)
C5 0.0423(8) 0.0407(8) 0.0415(8) 0.0000(6) 0.0017(7) 0.0001(7)
C6 0.0455(9) 0.0392(8) 0.0429(9) 0.0063(7) 0.0021(7) 0.0051(7)
C7 0.0478(9) 0.0516(10) 0.0521(10) 0.0088(8) 0.0069(8) 0.0070(8)
O1 0.0877(10) 0.0564(8) 0.0840(10) -0.0270(7) -0.0155(8) 0.0181(7)
C8 0.0491(9) 0.0548(10) 0.0479(10) 0.0027(8) 0.0017(8) 0.0108(8)
C9 0.0688(12) 0.0563(10) 0.0474(10) -0.0041(8) 0.0050(9) 0.0053(9)
C10 0.0559(10) 0.0451(10) 0.0488(10) -0.0083(7) 0.0027(8) 0.0028(8)
C11 0.0675(12) 0.0486(10) 0.0661(12) 0.0038(9) 0.0044(9) 0.0178(9)
C12 0.0464(9) 0.0478(9) 0.0565(10) 0.0026(8) -0.0034(8) -0.0040(7)
C13 0.0639(12) 0.0631(11) 0.0480(10) 0.0018(8) -0.0085(9) -0.0092(9)
C14 0.0453(9) 0.0685(12) 0.0592(11) 0.0120(9) -0.0050(8) -0.0014(9)
C15 0.0591(11) 0.0529(10) 0.0553(10) -0.0111(8) -0.0100(8) -0.0001(8)
C16 0.0426(9) 0.0453(9) 0.0676(11) -0.0046(8) -0.0037(8) -0.0005(7)
C17 0.0735(14) 0.0793(14) 0.0751(14) -0.0024(11) -0.0070(11) 0.0333(11)

loop_
_atom_type_symbol
_atom_type_description
_atom_type_scat_dispersion_real
_atom_type_scat_dispersion_imag
_atom_type_scat_source
C C 0.0033 0.0016 'International Tables Vol C Tables 4.2.6.8 and 6.1.1.4'
H H 0.0000 0.0000 'International Tables Vol C Tables 4.2.6.8 and 6.1.1.4'
O O 0.0106 0.0060 'International Tables Vol C Tables 4.2.6.8 and 6.1.1.4'
F F 0.0171 0.0103 'International Tables Vol C Tables 4.2.6.8 and 6.1.1.4'

loop_
_geom_angle_atom_site_label_1
_geom_angle_atom_site_label_2
_geom_angle_atom_site_label_3
_geom_angle
C3 O3 C11 116.81(13)
C4 C1 C2 126.06(14)
C4 C1 C10 116.67(14)
C2 C1 C10 117.27(13)
C5 C2 C1 117.97(14)
C5 C2 C12 124.65(14)
C1 C2 C12 117.21(13)
O2 C3 O3 122.48(15)
O2 C3 C5 126.14(15)
O3 C3 C5 111.36(13)
C1 C4 C6 128.49(15)
C1 C4 H4 115.8
C6 C4 H4 115.8
C2 C5 C3 121.73(14)
C2 C5 C16 119.26(14)
C3 C5 C16 119.00(13)
C8 C6 C7 118.36(15)
C8 C6 C4 121.30(14)
C7 C6 C4 120.31(15)
C14 C7 C6 121.17(17)
C14 C7 H7 119.4
C6 C7 H7 119.4
C9 C8 C6 121.00(16)
C9 C8 H8 119.5
C6 C8 H8 119.5
C13 C9 C8 118.29(17)
C13 C9 H9 120.9
C8 C9 H9 120.9
O1 C10 C15 122.08(15)
O1 C10 C1 121.94(15)
C15 C10 C1 115.97(14)
O3 C11 C17 107.19(16)
O3 C11 H11A 110.3
C17 C11 H11A 110.3
O3 C11 H11B 110.3
C17 C11 H11B 110.3
H11A C11 H11B 108.5
C2 C12 H12A 109.5
C2 C12 H12B 109.5
H12A C12 H12B 109.5
C2 C12 H12C 109.5
H12A C12 H12C 109.5
H12B C12 H12C 109.5
F1 C13 C14 118.41(17)
F1 C13 C9 118.56(18)
C14 C13 C9 123.02(17)
C13 C14 C7 118.13(16)
C13 C14 H14 120.9
C7 C14 H14 120.9
C10 C15 C16 111.66(14)
C10 C15 H15A 109.3
C16 C15 H15A 109.3
C10 C15 H15B 109.3
C16 C15 H15B 109.3
H15A C15 H15B 107.9
C5 C16 C15 110.48(14)
C5 C16 H16A 109.6
C15 C16 H16A 109.6
C5 C16 H16B 109.6
C15 C16 H16B 109.6
H16A C16 H16B 108.1
C11 C17 H17A 109.5
C11 C17 H17B 109.5
H17A C17 H17B 109.5
C11 C17 H17C 109.5
H17A C17 H17C 109.5
H17B C17 H17C 109.5

loop_
_geom_bond_atom_site_label_1
_geom_bond_atom_site_label_2
_geom_bond_distance
O3 C3 1.3340(19)
O3 C11 1.442(2)
O2 C3 1.1997(19)
C1 C4 1.338(2)
C1 C2 1.483(2)
C1 C10 1.499(2)
C2 C5 1.342(2)
C2 C12 1.503(2)
C3 C5 1.485(2)
C4 C6 1.469(2)
C4 H4 0.9300
F1 C13 1.359(2)
C5 C16 1.508(2)
C6 C8 1.387(2)
C6 C7 1.388(2)
C7 C14 1.378(2)
C7 H7 0.9300
O1 C10 1.211(2)
C8 C9 1.379(2)
C8 H8 0.9300
C9 C13 1.364(3)
C9 H9 0.9300
C10 C15 1.493(2)
C11 C17 1.488(3)
C11 H11A 0.9700
C11 H11B 0.9700
C12 H12A 0.9600
C12 H12B 0.9600
C12 H12C 0.9600
C13 C14 1.362(3)
C14 H14 0.9300
C15 C16 1.514(2)
C15 H15A 0.9700
C15 H15B 0.9700
C16 H16A 0.9700
C16 H16B 0.9700
C17 H17A 0.9600
C17 H17B 0.9600
C17 H17C 0.9600
